data_7040341
loop_
_publ_author_name
'Dau, Thuy Minh'
'Asamoah, Benjamin Darko'
'Belyaev, Andrey'
'Chakkaradhari, Gomathy'
'Hirva, Pipsa'
'J\"anis, Janne'
'Grachova, Elena V.'
'Tunik, Sergey P.'
'Koshevoy, Igor O.'

_publ_section_title
;
 Adjustable coordination of a hybrid phosphine-phosphine oxide ligand in
 luminescent Cu, Ag and Au complexes.
;
_journal_issue 36
_journal_name_full 'Dalton transactions (Cambridge, England : 2003)'
_journal_page_first 14160
_journal_page_last 14173
_journal_paper_doi 10.1039/c6dt02435a
_journal_volume 45
_journal_year 2016
_chemical_formula_moiety 'C84 H66 Au2 O2 P6, 2(F6 P)'
_chemical_formula_sum 'C84 H66 Au2 F12 O2 P8'
_chemical_formula_weight 1977.06
_space_group_crystal_system monoclinic
_space_group_IT_number 15
_space_group_name_Hall '-C 2yc'
_space_group_name_H-M_alt 'C 1 2/c 1'
_symmetry_space_group_name_Hall '-C 2yc'
_symmetry_space_group_name_H-M 'C 1 2/c 1'
_atom_sites_solution_hydrogens geom
_audit_creation_method SHELXL-2014/7
_audit_update_record
;
2016-08-03 deposited with the CCDC.
2016-08-05 downloaded from the CCDC.
;
_cell_angle_alpha 90
_cell_angle_beta 126.759(2)
_cell_angle_gamma 90
_cell_formula_units_Z 4
_cell_length_a 32.139(2)
_cell_length_b 15.1473(10)
_cell_length_c 22.6292(14)
_cell_measurement_reflns_used 9297
_cell_measurement_temperature 120(2)
_cell_measurement_theta_max 34.94
_cell_measurement_theta_min 2.25
_cell_volume 8825.8(10)
_computing_cell_refinement 'SAINT (Bruker AXS, 2009)'
_computing_data_collection 'APEX2 (Bruker AXS, 2010)'
_computing_data_reduction 'SAINT (Bruker AXS, 2009)'
_computing_molecular_graphics 'Diamond v.3.2g (Brandenburg, 2011)'
_computing_publication_material 'SHELXL-2014 (Sheldrick, 2014)'
_computing_structure_refinement 'SHELXL-2014 (Sheldrick, 2014)'
_computing_structure_solution 'SHELXS-2014 (Sheldrick, 2014)'
_diffrn_ambient_temperature 120(2)
_diffrn_detector_area_resol_mean 16
_diffrn_measured_fraction_theta_full 0.998
_diffrn_measured_fraction_theta_max 0.998
_diffrn_measurement_device '62mm x 62mm CCD camera on \k-goniostat'
_diffrn_measurement_device_type 'Bruker KAPPA APEX II DUO CCD'
_diffrn_measurement_method '\f scans and \w scans with \k offset'
_diffrn_radiation_monochromator 'curved graphite crystal'
_diffrn_radiation_type MoK\a
_diffrn_radiation_wavelength 0.71073
_diffrn_reflns_av_R_equivalents 0.0275
_diffrn_reflns_av_unetI/netI 0.0232
_diffrn_reflns_Laue_measured_fraction_full 0.998
_diffrn_reflns_Laue_measured_fraction_max 0.998
_diffrn_reflns_limit_h_max 37
_diffrn_reflns_limit_h_min -38
_diffrn_reflns_limit_k_max 18
_diffrn_reflns_limit_k_min -18
_diffrn_reflns_limit_l_max 27
_diffrn_reflns_limit_l_min -22
_diffrn_reflns_number 39646
_diffrn_reflns_point_group_measured_fraction_full 0.998
_diffrn_reflns_point_group_measured_fraction_max 0.998
_diffrn_reflns_theta_full 25.242
_diffrn_reflns_theta_max 25.498
_diffrn_reflns_theta_min 1.622
_exptl_absorpt_coefficient_mu 3.534
_exptl_absorpt_correction_T_max 0.790
_exptl_absorpt_correction_T_min 0.535
_exptl_absorpt_correction_type multi-scan
_exptl_absorpt_process_details 'SADABS (Sheldrick, 2008)'
_exptl_crystal_colour colourless
_exptl_crystal_density_diffrn 1.488
_exptl_crystal_description block
_exptl_crystal_F_000 3888
_exptl_crystal_preparation ', Luminescent'
_exptl_crystal_size_max 0.202
_exptl_crystal_size_mid 0.074
_exptl_crystal_size_min 0.070
_refine_diff_density_max 4.885
_refine_diff_density_min -2.589
_refine_diff_density_rms 0.126
_refine_ls_extinction_method none
_refine_ls_goodness_of_fit_ref 1.042
_refine_ls_hydrogen_treatment constr
_refine_ls_matrix_type full
_refine_ls_number_parameters 488
_refine_ls_number_reflns 8201
_refine_ls_number_restraints 0
_refine_ls_restrained_S_all 1.042
_refine_ls_R_factor_all 0.0500
_refine_ls_R_factor_gt 0.0340
_refine_ls_shift/su_max 0.001
_refine_ls_shift/su_mean 0.000
_refine_ls_structure_factor_coef Fsqd
_refine_ls_weighting_details 'w=1/[\s^2^(Fo^2^)+(0.0374P)^2^+111.2962P] where P=(Fo^2^+2Fc^2^)/3'
_refine_ls_weighting_scheme calc
_refine_ls_wR_factor_gt 0.0876
_refine_ls_wR_factor_ref 0.0987
_reflns_Friedel_coverage 0.000
_reflns_number_gt 6338
_reflns_number_total 8201
_reflns_threshold_expression 'I > 2\s(I)'
_cod_data_source_file c6dt02435a2.cif
_cod_data_source_block 3
_cod_depositor_comments 'Adding full bibliography for 7040337--7040350.cif.'
_cod_original_cell_volume 8825.9(10)
_cod_database_code 7040341
_shelx_shelxl_version_number 2014/7
_shelx_space_group_comment
;
The symmetry employed for this shelxl refinement is uniquely defined
by the following loop, which should always be used as a source of
symmetry information in preference to the above space-group names.
They are only intended as comments.
;
_shelx_estimated_absorpt_t_min 0.535
_shelx_estimated_absorpt_t_max 0.790

loop_
_space_group_symop_operation_xyz
'x, y, z'
'-x, y, -z+1/2'
'x+1/2, y+1/2, z'
'-x+1/2, y+1/2, -z+1/2'
'-x, -y, -z'
'x, -y, z-1/2'
'-x+1/2, -y+1/2, -z'
'x+1/2, -y+1/2, z-1/2'

loop_
_atom_site_label
_atom_site_type_symbol
_atom_site_fract_x
_atom_site_fract_y
_atom_site_fract_z
_atom_site_U_iso_or_equiv
_atom_site_adp_type
_atom_site_occupancy
_atom_site_site_symmetry_order
_atom_site_calc_flag
_atom_site_refinement_flags_posn
_atom_site_refinement_flags_adp
_atom_site_refinement_flags_occupancy
C1 C 0.4101(2) -0.0310(4) 0.1198(3) 0.0346(13) Uani 1 1 d . . .
C2 C 0.4348(3) -0.0960(4) 0.1737(4) 0.0500(18) Uani 1 1 d . . .
H2 H 0.4527 -0.0803 0.2241 0.060 Uiso 1 1 calc R U .
C3 C 0.4336(3) -0.1844(5) 0.1545(5) 0.069(2) Uani 1 1 d . . .
H3 H 0.4505 -0.2287 0.1916 0.083 Uiso 1 1 calc R U .
C4 C 0.4077(3) -0.2067(6) 0.0810(6) 0.072(3) Uani 1 1 d . . .
H4 H 0.4071 -0.2664 0.0677 0.087 Uiso 1 1 calc R U .
C5 C 0.3832(4) -0.1444(6) 0.0282(5) 0.066(2) Uani 1 1 d . . .
H5 H 0.3654 -0.1607 -0.0221 0.079 Uiso 1 1 calc R U .
C6 C 0.3837(3) -0.0543(5) 0.0465(4) 0.0527(19) Uani 1 1 d . . .
H6 H 0.3661 -0.0108 0.0089 0.063 Uiso 1 1 calc R U .
C7 C 0.3868(2) 0.1458(4) 0.0649(3) 0.0312(13) Uani 1 1 d . . .
C8 C 0.4180(2) 0.1669(4) 0.0431(3) 0.0415(15) Uani 1 1 d . . .
H8 H 0.4543 0.1557 0.0749 0.050 Uiso 1 1 calc R U .
C9 C 0.3954(3) 0.2043(5) -0.0258(3) 0.056(2) Uani 1 1 d . . .
H9 H 0.4165 0.2186 -0.0409 0.067 Uiso 1 1 calc R U .
C10 C 0.3434(3) 0.2209(5) -0.0723(4) 0.057(2) Uani 1 1 d . . .
H10 H 0.3285 0.2460 -0.1195 0.068 Uiso 1 1 calc R U .
C11 C 0.3125(3) 0.2012(5) -0.0507(3) 0.0492(18) Uani 1 1 d . . .
H11 H 0.2763 0.2132 -0.0829 0.059 Uiso 1 1 calc R U .
C12 C 0.3341(2) 0.1639(4) 0.0180(3) 0.0396(15) Uani 1 1 d . . .
H12 H 0.3128 0.1507 0.0329 0.048 Uiso 1 1 calc R U .
C13 C 0.35770(19) 0.1644(4) 0.1963(3) 0.0251(11) Uani 1 1 d . . .
C14 C 0.3651(2) 0.0898(3) 0.1653(3) 0.0257(11) Uani 1 1 d . . .
C15 C 0.3305(2) 0.0190(4) 0.1409(3) 0.0324(13) Uani 1 1 d . . .
H15 H 0.3354 -0.0315 0.1208 0.039 Uiso 1 1 calc R U .
C16 C 0.2894(2) 0.0206(4) 0.1454(3) 0.0377(14) Uani 1 1 d . . .
H16 H 0.2663 -0.0281 0.1282 0.045 Uiso 1 1 calc R U .
C17 C 0.2822(2) 0.0933(4) 0.1751(3) 0.0350(14) Uani 1 1 d . . .
H17 H 0.2541 0.0947 0.1784 0.042 Uiso 1 1 calc R U .
C18 C 0.3160(2) 0.1647(4) 0.2000(3) 0.0293(12) Uani 1 1 d . . .
H18 H 0.3106 0.2147 0.2201 0.035 Uiso 1 1 calc R U .
C19 C 0.35378(19) 0.3520(3) 0.1927(3) 0.0220(11) Uani 1 1 d . . .
C20 C 0.3348(2) 0.3835(4) 0.1224(3) 0.0334(13) Uani 1 1 d . . .
H20 H 0.3465 0.3581 0.0964 0.040 Uiso 1 1 calc R U .
C21 C 0.2986(3) 0.4520(4) 0.0908(3) 0.0437(16) Uani 1 1 d . . .
H21 H 0.2856 0.4731 0.0430 0.052 Uiso 1 1 calc R U .
C22 C 0.2818(2) 0.4891(4) 0.1287(4) 0.0395(15) Uani 1 1 d . . .
H22 H 0.2576 0.5365 0.1072 0.047 Uiso 1 1 calc R U .
C23 C 0.2997(2) 0.4584(4) 0.1975(3) 0.0374(14) Uani 1 1 d . . .
H23 H 0.2875 0.4840 0.2228 0.045 Uiso 1 1 calc R U .
C24 C 0.3356(2) 0.3900(4) 0.2297(3) 0.0311(12) Uani 1 1 d . . .
H24 H 0.3478 0.3689 0.2771 0.037 Uiso 1 1 calc R U .
C25 C 0.43490(19) 0.2651(3) 0.3280(3) 0.0232(11) Uani 1 1 d . . .
C26 C 0.46954(19) 0.3344(3) 0.3729(3) 0.0216(10) Uani 1 1 d . . .
C27 C 0.4920(2) 0.3337(4) 0.4476(3) 0.0263(11) Uani 1 1 d . . .
H27 H 0.5148 0.3803 0.4777 0.032 Uiso 1 1 calc R U .
C28 C 0.4822(2) 0.2666(4) 0.4798(3) 0.0317(13) Uani 1 1 d . . .
H28 H 0.4977 0.2686 0.5310 0.038 Uiso 1 1 calc R U .
C29 C 0.4502(2) 0.1975(4) 0.4374(3) 0.0343(13) Uani 1 1 d . . .
H29 H 0.4442 0.1503 0.4592 0.041 Uiso 1 1 calc R U .
C30 C 0.4264(2) 0.1981(4) 0.3616(3) 0.0322(13) Uani 1 1 d . . .
H30 H 0.4038 0.1510 0.3320 0.039 Uiso 1 1 calc R U .
C31 C 0.4420(2) 0.5149(3) 0.3182(3) 0.0249(11) Uani 1 1 d . . .
C32 C 0.4269(3) 0.5732(4) 0.2618(4) 0.0426(15) Uani 1 1 d . . .
H32 H 0.4375 0.5644 0.2309 0.051 Uiso 1 1 calc R U .
C33 C 0.3958(3) 0.6454(5) 0.2505(4) 0.057(2) Uani 1 1 d . . .
H33 H 0.3854 0.6863 0.2121 0.069 Uiso 1 1 calc R U .
C34 C 0.3799(3) 0.6580(5) 0.2946(4) 0.057(2) Uani 1 1 d . . .
H34 H 0.3590 0.7075 0.2866 0.068 Uiso 1 1 calc R U .
C35 C 0.3942(2) 0.5994(4) 0.3496(4) 0.0424(16) Uani 1 1 d . . .
H35 H 0.3827 0.6074 0.3793 0.051 Uiso 1 1 calc R U .
C36 C 0.4256(2) 0.5282(4) 0.3619(3) 0.0314(13) Uani 1 1 d . . .
H36 H 0.4359 0.4880 0.4007 0.038 Uiso 1 1 calc R U .
C37 C 0.54880(19) 0.4654(3) 0.4195(3) 0.0222(11) Uani 1 1 d . . .
C38 C 0.5546(2) 0.5455(3) 0.4535(3) 0.0264(11) Uani 1 1 d . . .
H38 H 0.5254 0.5828 0.4347 0.032 Uiso 1 1 calc R U .
C39 C 0.6035(2) 0.5711(4) 0.5153(3) 0.0318(12) Uani 1 1 d . . .
H39 H 0.6075 0.6260 0.5386 0.038 Uiso 1 1 calc R U .
C40 C 0.6458(2) 0.5172(4) 0.5428(3) 0.0362(14) Uani 1 1 d . . .
H40 H 0.6789 0.5346 0.5853 0.043 Uiso 1 1 calc R U .
C41 C 0.6403(2) 0.4372(4) 0.5086(3) 0.0413(15) Uani 1 1 d . . .
H41 H 0.6697 0.4003 0.5276 0.050 Uiso 1 1 calc R U .
C42 C 0.5918(2) 0.4112(4) 0.4468(3) 0.0332(13) Uani 1 1 d . . .
H42 H 0.5879 0.3567 0.4231 0.040 Uiso 1 1 calc R U .
O1 O 0.43106(13) 0.2621(2) 0.20092(19) 0.0243(8) Uani 1 1 d . . .
F1 F 0.32483(14) 0.2481(3) 0.3507(2) 0.0535(10) Uani 1 1 d . . .
F2 F 0.21231(17) 0.3005(3) 0.3022(3) 0.0681(13) Uani 1 1 d . . .
F3 F 0.29314(17) 0.3020(3) 0.4087(2) 0.0603(11) Uani 1 1 d . . .
F4 F 0.24314(16) 0.2414(3) 0.2440(2) 0.0606(12) Uani 1 1 d . . .
F5 F 0.27574(18) 0.3707(3) 0.3080(2) 0.0615(12) Uani 1 1 d . . .
F7 F 0.26055(18) 0.1764(3) 0.3460(3) 0.0676(12) Uani 1 1 d . . .
P1 P 0.41462(5) 0.08340(9) 0.14943(7) 0.0249(3) Uani 1 1 d . . .
P2 P 0.39849(5) 0.26147(9) 0.22786(7) 0.0213(3) Uani 1 1 d . . .
P3 P 0.48691(5) 0.42633(9) 0.33814(7) 0.0198(3) Uani 1 1 d . . .
P10 P 0.26854(6) 0.27056(12) 0.32582(9) 0.0382(4) Uani 1 1 d . . .
Au1 Au 0.5000 0.10418(2) 0.2500 0.02036(8) Uani 1 2 d S T P
Au2 Au 0.5000 0.39961(2) 0.2500 0.02760(9) Uani 1 2 d S T P

loop_
_atom_site_aniso_label
_atom_site_aniso_U_11
_atom_site_aniso_U_22
_atom_site_aniso_U_33
_atom_site_aniso_U_23
_atom_site_aniso_U_13
_atom_site_aniso_U_12
C1 0.032(3) 0.028(3) 0.042(3) -0.012(3) 0.021(3) -0.008(2)
C2 0.044(4) 0.032(3) 0.051(4) -0.006(3) 0.016(3) 0.000(3)
C3 0.054(5) 0.039(4) 0.083(6) -0.016(4) 0.024(4) -0.004(4)
C4 0.064(5) 0.045(5) 0.110(8) -0.035(5) 0.053(6) -0.017(4)
C5 0.078(6) 0.064(5) 0.072(6) -0.045(5) 0.053(5) -0.038(5)
C6 0.065(5) 0.049(4) 0.046(4) -0.021(3) 0.034(4) -0.020(4)
C7 0.036(3) 0.030(3) 0.018(3) -0.004(2) 0.011(2) -0.010(2)
C8 0.036(3) 0.052(4) 0.027(3) -0.006(3) 0.014(3) -0.020(3)
C9 0.062(5) 0.062(5) 0.029(3) -0.004(3) 0.020(3) -0.035(4)
C10 0.064(5) 0.053(4) 0.023(3) 0.003(3) 0.009(3) -0.026(4)
C11 0.042(4) 0.047(4) 0.024(3) 0.005(3) 0.001(3) -0.007(3)
C12 0.035(3) 0.042(4) 0.027(3) 0.002(3) 0.010(3) -0.005(3)
C13 0.018(3) 0.029(3) 0.020(3) 0.002(2) 0.008(2) -0.003(2)
C14 0.020(3) 0.028(3) 0.021(3) 0.002(2) 0.008(2) 0.000(2)
C15 0.027(3) 0.024(3) 0.034(3) -0.002(2) 0.012(3) -0.006(2)
C16 0.027(3) 0.036(3) 0.042(3) -0.002(3) 0.017(3) -0.012(3)
C17 0.021(3) 0.044(4) 0.035(3) 0.006(3) 0.014(3) -0.004(2)
C18 0.024(3) 0.032(3) 0.028(3) 0.003(2) 0.013(2) 0.001(2)
C19 0.020(3) 0.021(3) 0.021(2) 0.000(2) 0.010(2) -0.002(2)
C20 0.036(3) 0.035(3) 0.027(3) 0.007(2) 0.018(3) 0.007(3)
C21 0.044(4) 0.045(4) 0.034(3) 0.013(3) 0.019(3) 0.009(3)
C22 0.033(3) 0.034(3) 0.045(4) 0.006(3) 0.020(3) 0.009(3)
C23 0.031(3) 0.040(3) 0.043(4) -0.003(3) 0.023(3) 0.004(3)
C24 0.025(3) 0.038(3) 0.025(3) 0.004(2) 0.013(2) 0.001(2)
C25 0.018(2) 0.033(3) 0.020(2) 0.002(2) 0.011(2) 0.003(2)
C26 0.021(3) 0.026(3) 0.021(2) 0.003(2) 0.014(2) 0.002(2)
C27 0.025(3) 0.029(3) 0.022(3) -0.002(2) 0.013(2) -0.001(2)
C28 0.030(3) 0.041(3) 0.024(3) 0.003(2) 0.016(2) 0.002(2)
C29 0.037(3) 0.039(3) 0.029(3) 0.012(3) 0.021(3) 0.001(3)
C30 0.027(3) 0.036(3) 0.029(3) 0.001(2) 0.014(2) -0.005(2)
C31 0.021(3) 0.025(3) 0.024(3) 0.000(2) 0.011(2) 0.002(2)
C32 0.048(4) 0.042(4) 0.041(4) 0.013(3) 0.028(3) 0.014(3)
C33 0.067(5) 0.050(4) 0.051(4) 0.028(4) 0.033(4) 0.026(4)
C34 0.052(4) 0.048(4) 0.059(5) 0.004(4) 0.028(4) 0.022(4)
C35 0.032(3) 0.046(4) 0.048(4) -0.008(3) 0.023(3) 0.005(3)
C36 0.031(3) 0.034(3) 0.029(3) -0.003(2) 0.017(3) 0.004(2)
C37 0.023(3) 0.025(3) 0.021(2) -0.004(2) 0.014(2) -0.007(2)
C38 0.028(3) 0.026(3) 0.027(3) 0.001(2) 0.017(2) 0.002(2)
C39 0.034(3) 0.029(3) 0.030(3) -0.009(2) 0.018(3) -0.006(2)
C40 0.024(3) 0.044(4) 0.035(3) -0.013(3) 0.014(3) -0.009(3)
C41 0.024(3) 0.046(4) 0.045(4) -0.012(3) 0.015(3) 0.003(3)
C42 0.029(3) 0.035(3) 0.036(3) -0.011(2) 0.019(3) 0.001(2)
O1 0.0198(17) 0.027(2) 0.0227(18) -0.0046(14) 0.0110(15) -0.0057(15)
F1 0.0320(19) 0.080(3) 0.044(2) 0.010(2) 0.0200(17) 0.0057(19)
F2 0.050(3) 0.065(3) 0.084(3) -0.015(2) 0.037(2) -0.001(2)
F3 0.072(3) 0.068(3) 0.044(2) -0.011(2) 0.037(2) -0.027(2)
F4 0.047(2) 0.082(3) 0.031(2) -0.0144(19) 0.0115(18) 0.007(2)
F5 0.076(3) 0.053(3) 0.048(2) 0.0021(19) 0.033(2) -0.011(2)
F7 0.072(3) 0.043(2) 0.090(3) 0.002(2) 0.050(3) -0.013(2)
P1 0.0224(7) 0.0256(7) 0.0201(6) -0.0033(5) 0.0091(6) -0.0039(5)
P2 0.0176(6) 0.0247(7) 0.0177(6) -0.0003(5) 0.0084(5) -0.0030(5)
P3 0.0211(6) 0.0218(6) 0.0180(6) -0.0004(5) 0.0125(5) -0.0004(5)
P10 0.0290(8) 0.0496(10) 0.0279(8) -0.0024(7) 0.0127(7) -0.0125(7)
Au1 0.01752(14) 0.02220(15) 0.01626(14) 0.000 0.00737(11) 0.000
Au2 0.02850(17) 0.03656(18) 0.02215(15) 0.000 0.01753(13) 0.000

loop_
_atom_type_symbol
_atom_type_description
_atom_type_scat_dispersion_real
_atom_type_scat_dispersion_imag
_atom_type_scat_source
C C 0.0033 0.0016 'International Tables Vol C Tables 4.2.6.8 and 6.1.1.4'
H H 0.0000 0.0000 'International Tables Vol C Tables 4.2.6.8 and 6.1.1.4'
O O 0.0106 0.0060 'International Tables Vol C Tables 4.2.6.8 and 6.1.1.4'
F F 0.0171 0.0103 'International Tables Vol C Tables 4.2.6.8 and 6.1.1.4'
P P 0.1023 0.0942 'International Tables Vol C Tables 4.2.6.8 and 6.1.1.4'
Au Au -2.0133 8.8022 'International Tables Vol C Tables 4.2.6.8 and 6.1.1.4'

loop_
_geom_angle_atom_site_label_1
_geom_angle_atom_site_label_2
_geom_angle_atom_site_label_3
_geom_angle
_geom_angle_site_symmetry_1
C6 C1 C2 119.4(6) .
C6 C1 P1 122.5(5) .
C2 C1 P1 118.1(5) .
C1 C2 C3 120.6(7) .
C1 C2 H2 119.7 .
C3 C2 H2 119.7 .
C4 C3 C2 119.4(8) .
C4 C3 H3 120.3 .
C2 C3 H3 120.3 .
C5 C4 C3 120.5(7) .
C5 C4 H4 119.7 .
C3 C4 H4 119.7 .
C4 C5 C6 120.9(7) .
C4 C5 H5 119.6 .
C6 C5 H5 119.6 .
C1 C6 C5 119.1(8) .
C1 C6 H6 120.4 .
C5 C6 H6 120.4 .
C12 C7 C8 119.4(5) .
C12 C7 P1 121.0(5) .
C8 C7 P1 119.2(5) .
C9 C8 C7 119.2(6) .
C9 C8 H8 120.4 .
C7 C8 H8 120.4 .
C10 C9 C8 121.3(7) .
C10 C9 H9 119.4 .
C8 C9 H9 119.4 .
C9 C10 C11 119.8(6) .
C9 C10 H10 120.1 .
C11 C10 H10 120.1 .
C10 C11 C12 120.1(7) .
C10 C11 H11 120.0 .
C12 C11 H11 120.0 .
C7 C12 C11 120.2(6) .
C7 C12 H12 119.9 .
C11 C12 H12 119.9 .
C18 C13 C14 118.9(5) .
C18 C13 P2 118.0(4) .
C14 C13 P2 123.1(4) .
C15 C14 C13 118.5(5) .
C15 C14 P1 117.4(4) .
C13 C14 P1 124.0(4) .
C16 C15 C14 121.6(6) .
C16 C15 H15 119.2 .
C14 C15 H15 119.2 .
C17 C16 C15 119.7(5) .
C17 C16 H16 120.2 .
C15 C16 H16 120.2 .
C16 C17 C18 120.0(6) .
C16 C17 H17 120.0 .
C18 C17 H17 120.0 .
C17 C18 C13 121.3(6) .
C17 C18 H18 119.4 .
C13 C18 H18 119.4 .
C24 C19 C20 119.0(5) .
C24 C19 P2 124.0(4) .
C20 C19 P2 117.0(4) .
C21 C20 C19 119.9(6) .
C21 C20 H20 120.0 .
C19 C20 H20 120.0 .
C22 C21 C20 120.1(6) .
C22 C21 H21 120.0 .
C20 C21 H21 120.0 .
C21 C22 C23 120.7(6) .
C21 C22 H22 119.6 .
C23 C22 H22 119.6 .
C22 C23 C24 120.0(6) .
C22 C23 H23 120.0 .
C24 C23 H23 120.0 .
C23 C24 C19 120.3(5) .
C23 C24 H24 119.8 .
C19 C24 H24 119.8 .
C30 C25 C26 118.4(5) .
C30 C25 P2 117.8(4) .
C26 C25 P2 123.7(4) .
C27 C26 C25 118.7(5) .
C27 C26 P3 117.2(4) .
C25 C26 P3 124.2(4) .
C26 C27 C28 121.9(5) .
C26 C27 H27 119.1 .
C28 C27 H27 119.1 .
C29 C28 C27 120.0(5) .
C29 C28 H28 120.0 .
C27 C28 H28 120.0 .
C28 C29 C30 118.7(5) .
C28 C29 H29 120.6 .
C30 C29 H29 120.6 .
C25 C30 C29 122.2(5) .
C25 C30 H30 118.9 .
C29 C30 H30 118.9 .
C32 C31 C36 119.6(5) .
C32 C31 P3 119.3(4) .
C36 C31 P3 121.0(4) .
C31 C32 C33 119.0(6) .
C31 C32 H32 120.5 .
C33 C32 H32 120.5 .
C34 C33 C32 120.7(6) .
C34 C33 H33 119.6 .
C32 C33 H33 119.6 .
C35 C34 C33 120.2(6) .
C35 C34 H34 119.9 .
C33 C34 H34 119.9 .
C34 C35 C36 119.7(6) .
C34 C35 H35 120.1 .
C36 C35 H35 120.1 .
C35 C36 C31 120.8(6) .
C35 C36 H36 119.6 .
C31 C36 H36 119.6 .
C38 C37 C42 120.1(5) .
C38 C37 P3 123.3(4) .
C42 C37 P3 116.7(4) .
C37 C38 C39 119.8(5) .
C37 C38 H38 120.1 .
C39 C38 H38 120.1 .
C40 C39 C38 120.2(5) .
C40 C39 H39 119.9 .
C38 C39 H39 119.9 .
C39 C40 C41 120.3(5) .
C39 C40 H40 119.8 .
C41 C40 H40 119.8 .
C40 C41 C42 119.9(6) .
C40 C41 H41 120.1 .
C42 C41 H41 120.1 .
C41 C42 C37 119.7(5) .
C41 C42 H42 120.1 .
C37 C42 H42 120.1 .
C7 P1 C1 103.1(3) .
C7 P1 C14 104.0(3) .
C1 P1 C14 103.5(3) .
C7 P1 Au1 120.79(19) .
C1 P1 Au1 106.1(2) .
C14 P1 Au1 117.30(17) .
O1 P2 C19 112.7(2) .
O1 P2 C13 111.3(2) .
C19 P2 C13 104.3(2) .
O1 P2 C25 114.9(2) .
C19 P2 C25 106.1(2) .
C13 P2 C25 106.8(2) .
C31 P3 C37 103.6(2) .
C31 P3 C26 105.4(2) .
C37 P3 C26 103.9(2) .
C31 P3 Au2 116.29(18) .
C37 P3 Au2 106.13(17) .
C26 P3 Au2 119.67(17) .
F7 P10 F4 91.6(3) .
F7 P10 F1 93.0(2) .
F4 P10 F1 92.1(2) .
F7 P10 F3 88.9(2) .
F4 P10 F3 178.4(3) .
F1 P10 F3 89.3(2) .
F7 P10 F2 90.3(3) .
F4 P10 F2 89.9(2) .
F1 P10 F2 176.0(3) .
F3 P10 F2 88.6(3) .
F7 P10 F5 176.3(3) .
F4 P10 F5 91.2(2) .
F1 P10 F5 89.2(2) .
F3 P10 F5 88.2(2) .
F2 P10 F5 87.3(3) .
P1 Au1 P1 164.34(7) 2_655
P3 Au2 P3 159.80(7) 2_655

loop_
_geom_bond_atom_site_label_1
_geom_bond_atom_site_label_2
_geom_bond_distance
_geom_bond_site_symmetry_2
C1 C6 1.382(9) .
C1 C2 1.388(9) .
C1 P1 1.832(6) .
C2 C3 1.402(10) .
C2 H2 0.9500 .
C3 C4 1.383(13) .
C3 H3 0.9500 .
C4 C5 1.347(13) .
C4 H4 0.9500 .
C5 C6 1.423(11) .
C5 H5 0.9500 .
C6 H6 0.9500 .
C7 C12 1.385(8) .
C7 C8 1.395(9) .
C7 P1 1.817(6) .
C8 C9 1.387(9) .
C8 H8 0.9500 .
C9 C10 1.363(11) .
C9 H9 0.9500 .
C10 C11 1.378(11) .
C10 H10 0.9500 .
C11 C12 1.388(9) .
C11 H11 0.9500 .
C12 H12 0.9500 .
C13 C18 1.392(8) .
C13 C14 1.422(8) .
C13 P2 1.808(5) .
C14 C15 1.398(7) .
C14 P1 1.833(6) .
C15 C16 1.386(8) .
C15 H15 0.9500 .
C16 C17 1.380(9) .
C16 H16 0.9500 .
C17 C18 1.392(8) .
C17 H17 0.9500 .
C18 H18 0.9500 .
C19 C24 1.402(8) .
C19 C20 1.403(7) .
C19 P2 1.791(5) .
C20 C21 1.394(8) .
C20 H20 0.9500 .
C21 C22 1.378(9) .
C21 H21 0.9500 .
C22 C23 1.378(9) .
C22 H22 0.9500 .
C23 C24 1.388(8) .
C23 H23 0.9500 .
C24 H24 0.9500 .
C25 C30 1.388(8) .
C25 C26 1.422(7) .
C25 P2 1.826(5) .
C26 C27 1.385(7) .
C26 P3 1.842(5) .
C27 C28 1.393(8) .
C27 H27 0.9500 .
C28 C29 1.376(8) .
C28 H28 0.9500 .
C29 C30 1.401(8) .
C29 H29 0.9500 .
C30 H30 0.9500 .
C31 C32 1.380(8) .
C31 C36 1.388(8) .
C31 P3 1.818(5) .
C32 C33 1.400(9) .
C32 H32 0.9500 .
C33 C34 1.377(11) .
C33 H33 0.9500 .
C34 C35 1.366(10) .
C34 H34 0.9500 .
C35 C36 1.386(8) .
C35 H35 0.9500 .
C36 H36 0.9500 .
C37 C38 1.388(7) .
C37 C42 1.394(8) .
C37 P3 1.821(5) .
C38 C39 1.394(8) .
C38 H38 0.9500 .
C39 C40 1.376(8) .
C39 H39 0.9500 .
C40 C41 1.391(8) .
C40 H40 0.9500 .
C41 C42 1.391(8) .
C41 H41 0.9500 .
C42 H42 0.9500 .
O1 P2 1.494(4) .
F1 P10 1.576(4) .
F2 P10 1.613(5) .
F3 P10 1.610(4) .
F4 P10 1.574(4) .
F5 P10 1.621(4) .
F7 P10 1.565(4) .
P1 Au1 2.3094(13) .
P3 Au2 2.3071(13) .
Au1 P1 2.3094(13) 2_655
Au2 P3 2.3070(13) 2_655
